data_7017546
loop_
_publ_author_name
'Gholivand, Khodayar'
'Mahzouni, Hamid R.'
'Esrafili, Mehdi D.'

_publ_section_title
;
 Structure, bonding, electronic and energy aspects of a new family of
 early lanthanide (La, Ce and Nd) complexes with phosphoric triamides:
 Insights from experimental and DFT studies.
;
_journal_issue 5
_journal_name_full 'Dalton transactions (Cambridge, England : 2003)'
_journal_page_first 1597
_journal_page_last 1608
_journal_paper_doi 10.1039/c1dt11084e
_journal_volume 41
_journal_year 2012
_chemical_formula_moiety 'C14 H21 F N3 O3 P'
_chemical_formula_sum 'C14 H21 F N3 O3 P'
_chemical_formula_weight 329.31
_chemical_name_systematic
;
?
;
_space_group_IT_number 2
_symmetry_cell_setting triclinic
_symmetry_space_group_name_Hall '-P 1'
_symmetry_space_group_name_H-M 'P -1'
_atom_sites_solution_hydrogens geom
_atom_sites_solution_primary direct
_atom_sites_solution_secondary difmap
_audit_creation_method SHELXL-97
_cell_angle_alpha 87.02(3)
_cell_angle_beta 81.81(3)
_cell_angle_gamma 83.58(3)
_cell_formula_units_Z 2
_cell_length_a 5.387(2)
_cell_length_b 10.990(4)
_cell_length_c 13.749(5)
_cell_measurement_reflns_used 8798
_cell_measurement_temperature 293(2)
_cell_measurement_theta_max 29.13
_cell_measurement_theta_min 2.35
_cell_volume 800.1(5)
_computing_cell_refinement 'X-Area 1.31 (Stoe & Cie GmbH, 2005)'
_computing_data_collection 'X-Area 1.31 (Stoe & Cie GmbH, 2005)'
_computing_data_reduction 'X-Area 1.31 (Stoe & Cie GmbH, 2005)'
_computing_molecular_graphics 'X-Step32 1.07e (Stoe & Cie GmbH, 2000)'
_computing_publication_material 'SHELXL-97 (Sheldrick, 1997)'
_computing_structure_refinement 'SHELXL-97 (Sheldrick, 1997)'
_computing_structure_solution 'SHELXS-97 (Sheldrick, 1990)'
_diffrn_ambient_temperature 293(2)
_diffrn_detector_area_resol_mean '0.15 mm'
_diffrn_measured_fraction_theta_full 0.984
_diffrn_measured_fraction_theta_max 0.984
_diffrn_measurement_device_type 'IPDS II (Stoe)'
_diffrn_measurement_method 'rotation method'
_diffrn_radiation_monochromator graphite
_diffrn_radiation_source 'fine-focus sealed tube'
_diffrn_radiation_type MoK\a
_diffrn_radiation_wavelength 0.71073
_diffrn_reflns_av_R_equivalents 0.0393
_diffrn_reflns_av_sigmaI/netI 0.0330
_diffrn_reflns_limit_h_max 7
_diffrn_reflns_limit_h_min -7
_diffrn_reflns_limit_k_max 15
_diffrn_reflns_limit_k_min -13
_diffrn_reflns_limit_l_max 18
_diffrn_reflns_limit_l_min -18
_diffrn_reflns_number 8798
_diffrn_reflns_theta_full 29.13
_diffrn_reflns_theta_max 29.13
_diffrn_reflns_theta_min 2.35
_diffrn_standards_number 0
_exptl_absorpt_coefficient_mu 0.198
_exptl_absorpt_correction_T_max 0.960
_exptl_absorpt_correction_T_min 0.953
_exptl_absorpt_correction_type numerical
_exptl_absorpt_process_details 'shape of crystal determined optically'
_exptl_crystal_colour colourless
_exptl_crystal_density_diffrn 1.367
_exptl_crystal_density_method 'not measured'
_exptl_crystal_description block
_exptl_crystal_F_000 348
_exptl_crystal_size_max 0.42
_exptl_crystal_size_mid 0.38
_exptl_crystal_size_min 0.30
_refine_diff_density_max 0.430
_refine_diff_density_min -0.295
_refine_diff_density_rms 0.051
_refine_ls_extinction_method none
_refine_ls_goodness_of_fit_ref 1.030
_refine_ls_hydrogen_treatment mixed
_refine_ls_matrix_type full
_refine_ls_number_parameters 203
_refine_ls_number_reflns 4240
_refine_ls_number_restraints 0
_refine_ls_restrained_S_all 1.030
_refine_ls_R_factor_all 0.0491
_refine_ls_R_factor_gt 0.0407
_refine_ls_shift/su_max 0.009
_refine_ls_shift/su_mean 0.001
_refine_ls_structure_factor_coef Fsqd
_refine_ls_weighting_details 'calc w=1/[\s^2^(Fo^2^)+(0.0727P)^2^+0.1159P] where P=(Fo^2^+2Fc^2^)/3'
_refine_ls_weighting_scheme calc
_refine_ls_wR_factor_gt 0.1124
_refine_ls_wR_factor_ref 0.1192
_reflns_number_gt 3599
_reflns_number_total 4240
_reflns_threshold_expression >2sigma(I)
_cod_data_source_file c1dt11084e.txt
_cod_data_source_block FPA
_cod_original_sg_symbol_H-M P-1
_cod_database_code 7017546

loop_
_symmetry_equiv_pos_as_xyz
'x, y, z'
'-x, -y, -z'

loop_
_atom_site_label
_atom_site_type_symbol
_atom_site_fract_x
_atom_site_fract_y
_atom_site_fract_z
_atom_site_U_iso_or_equiv
_atom_site_adp_type
_atom_site_occupancy
_atom_site_symmetry_multiplicity
_atom_site_calc_flag
_atom_site_refinement_flags
C1 C 0.8612(2) 0.37532(11) 0.76152(9) 0.0286(2) Uani 1 1 d .
C2 C 0.6985(3) 0.32713(13) 0.70700(10) 0.0352(3) Uani 1 1 d .
H2 H 0.5661 0.3777 0.6849 0.042 Uiso 1 1 calc R
C3 C 0.7339(3) 0.20317(14) 0.68544(11) 0.0396(3) Uani 1 1 d .
H3 H 0.6261 0.1704 0.6490 0.048 Uiso 1 1 calc R
C4 C 0.9295(3) 0.13086(13) 0.71874(12) 0.0404(3) Uani 1 1 d .
C5 C 1.0919(3) 0.17456(14) 0.77330(13) 0.0444(3) Uani 1 1 d .
H5 H 1.2226 0.1229 0.7955 0.053 Uiso 1 1 calc R
C6 C 1.0566(3) 0.29779(13) 0.79459(11) 0.0377(3) Uani 1 1 d .
H6 H 1.1650 0.3291 0.8315 0.045 Uiso 1 1 calc R
C7 C 0.7145(5) 0.62167(18) 0.59052(12) 0.0622(5) Uani 1 1 d .
H7A H 0.5850 0.5774 0.5708 0.075 Uiso 1 1 calc R
H7B H 0.8588 0.5632 0.5997 0.075 Uiso 1 1 calc R
C8 C 0.7905(5) 0.7152(2) 0.51163(15) 0.0763(7) Uani 1 1 d .
H8A H 0.9323 0.7527 0.5287 0.092 Uiso 1 1 calc R
H8B H 0.8454 0.6743 0.4502 0.092 Uiso 1 1 calc R
C9 C 0.5074(5) 0.8677(2) 0.58648(14) 0.0715(6) Uani 1 1 d .
H9A H 0.3695 0.9294 0.5758 0.086 Uiso 1 1 calc R
H9B H 0.6423 0.9091 0.6052 0.086 Uiso 1 1 calc R
C10 C 0.4195(4) 0.7811(2) 0.66812(14) 0.0625(5) Uani 1 1 d .
H10A H 0.3723 0.8252 0.7285 0.075 Uiso 1 1 calc R
H10B H 0.2717 0.7469 0.6531 0.075 Uiso 1 1 calc R
C11 C 0.5225(4) 0.67920(14) 0.97245(10) 0.0436(4) Uani 1 1 d .
H11A H 0.6503 0.6268 1.0022 0.052 Uiso 1 1 calc R
H11B H 0.3712 0.6375 0.9787 0.052 Uiso 1 1 calc R
C12 C 0.4665(4) 0.79923(17) 1.02382(11) 0.0512(4) Uani 1 1 d .
H12A H 0.3297 0.8484 0.9968 0.061 Uiso 1 1 calc R
H12B H 0.4118 0.7833 1.0932 0.061 Uiso 1 1 calc R
C13 C 0.7599(4) 0.89260(14) 0.91225(12) 0.0459(4) Uani 1 1 d .
H13A H 0.9046 0.9390 0.9060 0.055 Uiso 1 1 calc R
H13B H 0.6254 0.9427 0.8845 0.055 Uiso 1 1 calc R
C14 C 0.8294(3) 0.77682(14) 0.85555(12) 0.0398(3) Uani 1 1 d .
H14A H 0.8762 0.7974 0.7864 0.048 Uiso 1 1 calc R
H14B H 0.9726 0.7293 0.8795 0.048 Uiso 1 1 calc R
N1 N 0.8381(2) 0.50021(10) 0.78432(10) 0.0343(3) Uani 1 1 d .
H1 H 0.967(4) 0.5216(19) 0.7978(14) 0.047(5) Uiso 1 1 d .
N2 N 0.6193(2) 0.68127(11) 0.68222(8) 0.0373(3) Uani 1 1 d .
N3 N 0.6124(2) 0.70431(10) 0.86803(8) 0.0303(2) Uani 1 1 d .
O1 O 0.34872(18) 0.54410(9) 0.81314(8) 0.0385(2) Uani 1 1 d .
O2 O 0.5947(3) 0.80695(16) 0.49810(9) 0.0693(4) Uani 1 1 d .
O3 O 0.6800(3) 0.86598(11) 1.01328(8) 0.0515(3) Uani 1 1 d .
P1 P 0.58656(6) 0.60139(3) 0.78837(2) 0.02722(10) Uani 1 1 d .
F1 F 0.9655(2) 0.00949(9) 0.69699(10) 0.0641(3) Uani 1 1 d .

loop_
_atom_site_aniso_label
_atom_site_aniso_U_11
_atom_site_aniso_U_22
_atom_site_aniso_U_33
_atom_site_aniso_U_23
_atom_site_aniso_U_13
_atom_site_aniso_U_12
C1 0.0257(6) 0.0283(6) 0.0312(5) -0.0019(4) -0.0017(4) -0.0030(4)
C2 0.0345(7) 0.0340(7) 0.0385(6) -0.0037(5) -0.0108(5) -0.0008(5)
C3 0.0438(8) 0.0380(7) 0.0395(7) -0.0096(6) -0.0072(6) -0.0094(6)
C4 0.0436(8) 0.0269(6) 0.0487(8) -0.0062(5) 0.0025(6) -0.0042(6)
C5 0.0365(7) 0.0325(7) 0.0637(10) 0.0013(6) -0.0108(7) 0.0025(6)
C6 0.0331(7) 0.0332(7) 0.0489(8) -0.0010(6) -0.0132(6) -0.0028(5)
C7 0.0940(16) 0.0544(10) 0.0326(7) -0.0081(7) 0.0023(8) 0.0058(10)
C8 0.0918(17) 0.0842(15) 0.0405(9) 0.0086(9) 0.0136(10) 0.0116(13)
C9 0.0920(17) 0.0661(13) 0.0478(9) 0.0149(9) -0.0087(10) 0.0200(12)
C10 0.0589(11) 0.0727(12) 0.0456(9) 0.0138(8) -0.0021(8) 0.0245(10)
C11 0.0628(10) 0.0408(7) 0.0274(6) 0.0026(5) -0.0025(6) -0.0125(7)
C12 0.0668(11) 0.0547(10) 0.0298(6) -0.0089(6) 0.0040(7) -0.0070(8)
C13 0.0575(10) 0.0348(7) 0.0462(8) -0.0098(6) -0.0025(7) -0.0105(7)
C14 0.0358(7) 0.0364(7) 0.0471(8) -0.0112(6) 0.0015(6) -0.0086(6)
N1 0.0251(5) 0.0281(5) 0.0517(7) -0.0076(5) -0.0109(5) -0.0019(4)
N2 0.0422(7) 0.0391(6) 0.0276(5) -0.0016(4) -0.0024(5) 0.0056(5)
N3 0.0350(6) 0.0287(5) 0.0269(5) -0.0036(4) 0.0003(4) -0.0061(4)
O1 0.0268(5) 0.0384(5) 0.0512(6) -0.0048(4) -0.0056(4) -0.0058(4)
O2 0.0830(11) 0.0871(10) 0.0344(6) 0.0126(6) -0.0116(6) 0.0045(8)
O3 0.0711(8) 0.0484(6) 0.0381(5) -0.0123(5) -0.0119(5) -0.0095(6)
P1 0.02535(17) 0.02668(16) 0.02961(16) -0.00312(11) -0.00414(11) -0.00124(11)
F1 0.0732(8) 0.0291(5) 0.0888(8) -0.0160(5) -0.0052(6) -0.0012(5)

loop_
_atom_type_symbol
_atom_type_description
_atom_type_scat_dispersion_real
_atom_type_scat_dispersion_imag
_atom_type_scat_source
C C 0.0033 0.0016 'International Tables Vol C Tables 4.2.6.8 and 6.1.1.4'
H H 0.0000 0.0000 'International Tables Vol C Tables 4.2.6.8 and 6.1.1.4'
N N 0.0061 0.0033 'International Tables Vol C Tables 4.2.6.8 and 6.1.1.4'
O O 0.0106 0.0060 'International Tables Vol C Tables 4.2.6.8 and 6.1.1.4'
P P 0.1023 0.0942 'International Tables Vol C Tables 4.2.6.8 and 6.1.1.4'
F F 0.0171 0.0103 'International Tables Vol C Tables 4.2.6.8 and 6.1.1.4'

loop_
_geom_angle_atom_site_label_1
_geom_angle_atom_site_label_2
_geom_angle_atom_site_label_3
_geom_angle
C6 C1 C2 118.97(12)
C6 C1 N1 118.15(12)
C2 C1 N1 122.88(12)
C1 C2 C3 120.14(13)
C1 C2 H2 119.9
C3 C2 H2 119.9
C4 C3 C2 118.81(14)
C4 C3 H3 120.6
C2 C3 H3 120.6
C3 C4 F1 118.86(14)
C3 C4 C5 122.78(13)
F1 C4 C5 118.36(15)
C4 C5 C6 118.32(14)
C4 C5 H5 120.8
C6 C5 H5 120.8
C5 C6 C1 120.98(14)
C5 C6 H6 119.5
C1 C6 H6 119.5
N2 C7 C8 110.14(17)
N2 C7 H7A 109.6
C8 C7 H7A 109.6
N2 C7 H7B 109.6
C8 C7 H7B 109.6
H7A C7 H7B 108.1
O2 C8 C7 112.9(2)
O2 C8 H8A 109.0
C7 C8 H8A 109.0
O2 C8 H8B 109.0
C7 C8 H8B 109.0
H8A C8 H8B 107.8
O2 C9 C10 111.92(19)
O2 C9 H9A 109.2
C10 C9 H9A 109.2
O2 C9 H9B 109.2
C10 C9 H9B 109.2
H9A C9 H9B 107.9
N2 C10 C9 110.80(16)
N2 C10 H10A 109.5
C9 C10 H10A 109.5
N2 C10 H10B 109.5
C9 C10 H10B 109.5
H10A C10 H10B 108.1
N3 C11 C12 108.71(12)
N3 C11 H11A 109.9
C12 C11 H11A 109.9
N3 C11 H11B 109.9
C12 C11 H11B 109.9
H11A C11 H11B 108.3
O3 C12 C11 112.01(15)
O3 C12 H12A 109.2
C11 C12 H12A 109.2
O3 C12 H12B 109.2
C11 C12 H12B 109.2
H12A C12 H12B 107.9
O3 C13 C14 111.37(13)
O3 C13 H13A 109.4
C14 C13 H13A 109.4
O3 C13 H13B 109.4
C14 C13 H13B 109.4
H13A C13 H13B 108.0
N3 C14 C13 109.31(12)
N3 C14 H14A 109.8
C13 C14 H14A 109.8
N3 C14 H14B 109.8
C13 C14 H14B 109.8
H14A C14 H14B 108.3
C1 N1 P1 128.47(10)
C1 N1 H1 112.9(15)
P1 N1 H1 118.7(15)
C7 N2 C10 111.11(14)
C7 N2 P1 121.12(12)
C10 N2 P1 116.67(11)
C11 N3 C14 111.65(12)
C11 N3 P1 118.36(10)
C14 N3 P1 121.09(9)
C8 O2 C9 110.70(15)
C12 O3 C13 110.10(12)
O1 P1 N3 111.67(6)
O1 P1 N1 112.47(7)
N3 P1 N1 107.86(7)
O1 P1 N2 115.95(7)
N3 P1 N2 102.31(7)
N1 P1 N2 105.79(7)

loop_
_geom_bond_atom_site_label_1
_geom_bond_atom_site_label_2
_geom_bond_distance
C1 C6 1.3915(19)
C1 C2 1.3937(19)
C1 N1 1.4117(17)
C2 C3 1.396(2)
C2 H2 0.9300
C3 C4 1.365(2)
C3 H3 0.9300
C4 F1 1.3687(16)
C4 C5 1.370(2)
C5 C6 1.387(2)
C5 H5 0.9300
C6 H6 0.9300
C7 N2 1.452(2)
C7 C8 1.501(3)
C7 H7A 0.9700
C7 H7B 0.9700
C8 O2 1.401(3)
C8 H8A 0.9700
C8 H8B 0.9700
C9 O2 1.413(3)
C9 C10 1.493(3)
C9 H9A 0.9700
C9 H9B 0.9700
C10 N2 1.474(2)
C10 H10A 0.9700
C10 H10B 0.9700
C11 N3 1.4705(18)
C11 C12 1.509(2)
C11 H11A 0.9700
C11 H11B 0.9700
C12 O3 1.418(2)
C12 H12A 0.9700
C12 H12B 0.9700
C13 O3 1.420(2)
C13 C14 1.510(2)
C13 H13A 0.9700
C13 H13B 0.9700
C14 N3 1.4724(18)
C14 H14A 0.9700
C14 H14B 0.9700
N1 P1 1.6504(14)
N1 H1 0.81(2)
N2 P1 1.6613(13)
N3 P1 1.6449(12)
O1 P1 1.4791(11)

loop_
_geom_torsion_atom_site_label_1
_geom_torsion_atom_site_label_2
_geom_torsion_atom_site_label_3
_geom_torsion_atom_site_label_4
_geom_torsion
C6 C1 C2 C3 -0.6(2)
N1 C1 C2 C3 178.89(13)
C1 C2 C3 C4 0.1(2)
C2 C3 C4 F1 -179.49(13)
C2 C3 C4 C5 0.6(2)
C3 C4 C5 C6 -0.6(3)
F1 C4 C5 C6 179.45(14)
C4 C5 C6 C1 0.0(2)
C2 C1 C6 C5 0.6(2)
N1 C1 C6 C5 -178.95(14)
N2 C7 C8 O2 -55.8(3)
O2 C9 C10 N2 55.2(3)
N3 C11 C12 O3 -57.22(19)
O3 C13 C14 N3 56.99(19)
C6 C1 N1 P1 -158.02(12)
C2 C1 N1 P1 22.5(2)
C8 C7 N2 C10 52.5(3)
C8 C7 N2 P1 -164.87(17)
C9 C10 N2 C7 -52.9(3)
C9 C10 N2 P1 162.63(16)
C12 C11 N3 C14 54.76(18)
C12 C11 N3 P1 -157.50(12)
C13 C14 N3 C11 -55.02(17)
C13 C14 N3 P1 158.24(11)
C7 C8 O2 C9 58.0(3)
C10 C9 O2 C8 -57.5(3)
C11 C12 O3 C13 60.13(19)
C14 C13 O3 C12 -59.66(19)
C11 N3 P1 O1 38.04(13)
C14 N3 P1 O1 -177.36(11)
C11 N3 P1 N1 -86.02(13)
C14 N3 P1 N1 58.57(13)
C11 N3 P1 N2 162.70(12)
C14 N3 P1 N2 -52.71(12)
C1 N1 P1 O1 28.18(15)
C1 N1 P1 N3 151.76(12)
C1 N1 P1 N2 -99.35(13)
C7 N2 P1 O1 -84.65(17)
C10 N2 P1 O1 56.08(16)
C7 N2 P1 N3 153.59(16)
C10 N2 P1 N3 -65.68(15)
C7 N2 P1 N1 40.76(17)
C10 N2 P1 N1 -178.51(14)
